data_4317942
loop_
_publ_author_name
'Raquel Garcia'
'\^Angela Domingos'
'Ant\'onio Paulo'
'Isabel Santos'
'Roger Alberto'

_publ_section_title
;
 Reactivity of [Re{\k3-H(\m-H)B(timMe)2}(CO)3] (timMe=
 2-Mercapto-1-methylimidazolyl) toward Neutral Substrates
;
_journal_name_full 'Inorganic Chemistry'
_journal_page_first 2422
_journal_page_last 2428
_journal_paper_doi 10.1021/ic011171n
_journal_volume 41
_journal_year 2002
_chemical_formula_structural '[Re{K1-H2B(MeC3H2N2S)2}(CO)3(en)]'
_chemical_formula_sum 'C13 H18 B N6 O3 Re S2'
_chemical_formula_weight 567.46
_chemical_name_systematic
;
   ?
;
_space_group_IT_number 2
_symmetry_cell_setting triclinic
_symmetry_space_group_name_Hall '-P 1'
_symmetry_space_group_name_H-M 'P -1'
_atom_sites_solution_hydrogens geom
_atom_sites_solution_primary direct
_atom_sites_solution_secondary difmap
_audit_creation_method SHELXL
_cell_angle_alpha 117.409(14)
_cell_angle_beta 98.312(14)
_cell_angle_gamma 94.345(14)
_cell_formula_units_Z 2
_cell_length_a 8.4512(7)
_cell_length_b 11.591(2)
_cell_length_c 11.980(2)
_cell_measurement_reflns_used 25
_cell_measurement_temperature 293(2)
_cell_measurement_theta_max 13.5
_cell_measurement_theta_min 7.6
_cell_volume 1017.2(3)
_computing_cell_refinement 'CAD4 software(Enraf-Nonius,1989)'
_computing_data_collection 'CAD4 software(Enraf-Nonius,1989)'
_computing_data_reduction process-MolEN(Fair,1990)
_computing_molecular_graphics ORTEP(Johnson,1976)
_computing_structure_refinement 'SHELXL-93 (Sheldrick, 1993)'
_computing_structure_solution 'SHELXS-86 (Sheldrick, 1990)'
_diffrn_ambient_temperature 293(2)
_diffrn_measurement_device CAD4-Enraf-Nonius
_diffrn_measurement_method \w/2\qscans
_diffrn_radiation_monochromator graphite
_diffrn_radiation_source 'fine-focus sealed tube'
_diffrn_radiation_type MoK\a
_diffrn_radiation_wavelength 0.71073
_diffrn_reflns_av_R_equivalents 0.0110
_diffrn_reflns_av_sigmaI/netI 0.0238
_diffrn_reflns_limit_h_max 11
_diffrn_reflns_limit_h_min -11
_diffrn_reflns_limit_k_max 15
_diffrn_reflns_limit_k_min 0
_diffrn_reflns_limit_l_max 14
_diffrn_reflns_limit_l_min -15
_diffrn_reflns_number 5132
_diffrn_reflns_theta_max 28.00
_diffrn_reflns_theta_min 1.96
_diffrn_standards_decay_% 'no decay'
_diffrn_standards_interval_time 60
_diffrn_standards_number 3
_exptl_absorpt_coefficient_mu 6.202
_exptl_absorpt_correction_T_max 0.9985
_exptl_absorpt_correction_T_min 0.6098
_exptl_absorpt_correction_type 'empirical via \y-scan North et al(1968)'
_exptl_crystal_colour white
_exptl_crystal_density_diffrn 1.853
_exptl_crystal_density_meas ?
_exptl_crystal_description irregular-plate
_exptl_crystal_F_000 548
_exptl_crystal_size_max 0.63
_exptl_crystal_size_mid 0.14
_exptl_crystal_size_min 0.09
_refine_diff_density_max 1.365
_refine_diff_density_min -0.875
_refine_diff_density_rms 0.118
_refine_ls_extinction_method none
_refine_ls_goodness_of_fit_all 1.130
_refine_ls_goodness_of_fit_obs 1.081
_refine_ls_hydrogen_treatment riding
_refine_ls_matrix_type full
_refine_ls_number_parameters 236
_refine_ls_number_reflns 4892
_refine_ls_number_restraints 2
_refine_ls_restrained_S_all 1.130
_refine_ls_restrained_S_obs 1.081
_refine_ls_R_factor_all 0.0327
_refine_ls_R_factor_obs 0.0252
_refine_ls_shift/esd_max -0.003
_refine_ls_shift/esd_mean 0.000
_refine_ls_structure_factor_coef Fsqd
_refine_ls_weighting_details 'w=1/[\s^2^(Fo^2^)+(0.0276P)^2^+1.0407P] where P=(Fo^2^+2Fc^2^)/3'
_refine_ls_weighting_scheme calc
_refine_ls_wR_factor_all 0.0587
_refine_ls_wR_factor_obs 0.0530
_reflns_number_observed 4382
_reflns_number_total 4892
_reflns_observed_criterion >2sigma(I)
_cod_data_source_file ic011171n_3.cif
_cod_data_source_block reen
_cod_depositor_comments
;
The following automatic conversions were performed:

'_exptl_crystal_density_meas' value 'not-measured' was changed to '?'
- the value is perceived as not measured.

Automatic conversion script
Id: cif_fix_values 3008 2015-01-20 13:52:24Z robertas 

The following automatic conversions were performed:

'_refine_ls_weighting_scheme' value 'calc
w=1/[\s^2^(Fo^2^)+(0.0276P)^2^+1.0407P] where P=(Fo^2^+2Fc^2^)/3' was
changed to 'calc'. New tag '_refine_ls_weighting_details' was
created. The value of the new tag was set to
'w=1/[\s^2^(Fo^2^)+(0.0276P)^2^+1.0407P] where P=(Fo^2^+2Fc^2^)/3'.

Automatic conversion script
Id: cif_fix_values 3143 2015-03-26 13:38:13Z robertas 
;
_cod_database_code 4317942

loop_
_symmetry_equiv_pos_as_xyz
'x, y, z'
'-x, -y, -z'

loop_
_atom_site_aniso_label
_atom_site_aniso_U_11
_atom_site_aniso_U_22
_atom_site_aniso_U_33
_atom_site_aniso_U_23
_atom_site_aniso_U_13
_atom_site_aniso_U_12
Re1 0.02859(8) 0.02571(8) 0.02369(7) 0.01325(6) 0.00556(5) 0.00169(5)
S1 0.0463(6) 0.0271(5) 0.0251(4) 0.0120(4) 0.0087(4) -0.0022(4)
S2 0.1014(11) 0.0316(6) 0.0302(5) 0.0144(5) 0.0185(6) -0.0003(6)
O1 0.071(3) 0.068(3) 0.061(2) 0.039(2) 0.002(2) -0.032(2)
O2 0.058(2) 0.107(4) 0.030(2) 0.006(2) 0.001(2) 0.005(2)
O3 0.044(2) 0.078(3) 0.106(3) 0.063(3) 0.020(2) 0.019(2)
N1 0.049(2) 0.026(2) 0.035(2) 0.0158(14) 0.008(2) 0.013(2)
N2 0.030(2) 0.032(2) 0.038(2) 0.0247(15) 0.0117(14) 0.0061(14)
N3 0.048(2) 0.029(2) 0.027(2) 0.0157(14) 0.0062(15) -0.003(2)
N4 0.041(2) 0.041(2) 0.032(2) 0.017(2) 0.0119(15) 0.000(2)
N5 0.041(2) 0.033(2) 0.031(2) 0.0173(15) 0.0074(15) 0.0053(15)
N6 0.056(2) 0.030(2) 0.032(2) 0.0131(15) 0.002(2) 0.000(2)
C1 0.047(3) 0.043(3) 0.030(2) 0.017(2) 0.002(2) -0.009(2)
C2 0.036(2) 0.053(3) 0.031(2) 0.016(2) 0.007(2) 0.002(2)
C3 0.033(2) 0.045(2) 0.043(2) 0.026(2) 0.012(2) 0.006(2)
C4 0.042(2) 0.028(2) 0.021(2) 0.0079(15) 0.009(2) -0.002(2)
C5 0.065(3) 0.043(3) 0.040(2) 0.027(2) 0.006(2) -0.014(2)
C6 0.054(3) 0.052(3) 0.041(2) 0.022(2) 0.014(2) -0.014(2)
C7 0.051(3) 0.072(4) 0.056(3) 0.030(3) 0.022(3) 0.022(3)
C8 0.046(2) 0.028(2) 0.029(2) 0.013(2) 0.007(2) 0.008(2)
C9 0.049(3) 0.041(2) 0.041(2) 0.023(2) 0.009(2) 0.000(2)
C10 0.059(3) 0.038(2) 0.047(3) 0.021(2) 0.004(2) -0.010(2)
C11 0.089(4) 0.041(3) 0.035(2) 0.010(2) 0.002(3) 0.004(3)
C12 0.044(3) 0.048(3) 0.054(3) 0.023(2) 0.016(2) 0.022(2)
C13 0.033(2) 0.050(3) 0.056(3) 0.031(2) 0.012(2) 0.007(2)
B1 0.053(3) 0.035(2) 0.028(2) 0.014(2) 0.010(2) 0.007(2)

loop_
_atom_site_label
_atom_site_type_symbol
_atom_site_fract_x
_atom_site_fract_y
_atom_site_fract_z
_atom_site_U_iso_or_equiv
_atom_site_thermal_displace_type
_atom_site_occupancy
_atom_site_calc_flag
_atom_site_refinement_flags
_atom_site_disorder_group
Re1 Re 0.21530(2) 0.29634(2) 0.242049(14) 0.02554(5) Uani 1 d . .
S1 S 0.12150(14) 0.14705(10) 0.00075(9) 0.0333(2) Uani 1 d . .
S2 S -0.0308(2) 0.27817(12) -0.43406(11) 0.0546(4) Uani 1 d . .
O1 O 0.4650(5) 0.4833(4) 0.2169(4) 0.0675(12) Uani 1 d . .
O2 O 0.3224(5) 0.4723(5) 0.5315(3) 0.0771(14) Uani 1 d . .
O3 O 0.4774(5) 0.1359(4) 0.2615(5) 0.0670(11) Uani 1 d . .
N1 N 0.0104(5) 0.3973(3) 0.2223(3) 0.0358(8) Uani 1 d . .
H1 H 0.0102(5) 0.4529(3) 0.1935(3) 0.043 Uiso 1 calc R .
N2 N 0.0087(4) 0.1734(3) 0.2524(3) 0.0298(7) Uani 1 d . .
H2 H 0.0182(4) 0.1132(3) 0.2748(3) 0.036 Uiso 1 calc R .
N3 N 0.1398(5) 0.3075(3) -0.1119(3) 0.0342(8) Uani 1 d . .
N4 N 0.3694(5) 0.2462(4) -0.0699(3) 0.0377(8) Uani 1 d . .
N5 N -0.1260(4) 0.1943(3) -0.2699(3) 0.0340(7) Uani 1 d . .
N6 N -0.2043(5) 0.0517(4) -0.4729(3) 0.0414(9) Uani 1 d . .
C1 C 0.3717(6) 0.4130(5) 0.2264(4) 0.0418(10) Uani 1 d . .
C2 C 0.2759(6) 0.4046(5) 0.4229(4) 0.0420(10) Uani 1 d . .
C3 C 0.3776(5) 0.1967(5) 0.2544(4) 0.0378(9) Uani 1 d . .
C4 C 0.2104(5) 0.2359(4) -0.0634(3) 0.0318(8) Uani 1 d . .
C5 C 0.2571(7) 0.3650(5) -0.1480(4) 0.0490(13) Uani 1 d . .
H5 H 0.2406(7) 0.4196(5) -0.1846(4) 0.059 Uiso 1 calc R .
C6 C 0.3982(7) 0.3293(5) -0.1215(5) 0.0495(13) Uani 1 d . .
H6 H 0.4973(7) 0.3552(5) -0.1351(5) 0.059 Uiso 1 calc R .
C7 C 0.4879(7) 0.1818(6) -0.0313(5) 0.0578(14) Uani 1 d . .
H7A H 0.5911(7) 0.2058(6) -0.0460(5) 0.087 Uiso 1 calc R .
H7B H 0.4552(7) 0.0881(6) -0.0805(5) 0.087 Uiso 1 calc R .
H7C H 0.4965(7) 0.2086(6) 0.0583(5) 0.087 Uiso 1 calc R .
C8 C -0.1226(6) 0.1742(4) -0.3900(4) 0.0347(9) Uani 1 d . .
C9 C -0.2129(6) 0.0830(5) -0.2802(4) 0.0424(10) Uani 1 d . .
H9 H -0.2348(6) 0.0711(5) -0.2120(4) 0.051 Uiso 1 calc R .
C10 C -0.2606(7) -0.0049(5) -0.4045(5) 0.0498(12) Uani 1 d . .
H10 H -0.3205(7) -0.0886(5) -0.4384(5) 0.060 Uiso 1 calc R .
C11 C -0.2302(8) -0.0103(5) -0.6120(5) 0.0603(15) Uani 1 d . .
H11A H -0.2915(8) -0.0970(5) -0.6486(5) 0.090 Uiso 1 calc R .
H11B H -0.1274(8) -0.0162(5) -0.6378(5) 0.090 Uiso 1 calc R .
H11C H -0.2887(8) 0.0415(5) -0.6417(5) 0.090 Uiso 1 calc R .
C12 C -0.1262(6) 0.3547(5) 0.2662(5) 0.0476(11) Uani 1 d . .
H12A H -0.2248(6) 0.3783(5) 0.2358(5) 0.057 Uiso 1 calc R .
H12B H -0.1054(6) 0.3990(5) 0.3593(5) 0.057 Uiso 1 calc R .
C13 C -0.1466(6) 0.2090(5) 0.2157(5) 0.0437(10) Uani 1 d . .
H13A H -0.2293(6) 0.1819(5) 0.2510(5) 0.052 Uiso 1 calc R .
H13B H -0.1805(6) 0.1642(5) 0.1229(5) 0.052 Uiso 1 calc R .
B1 B -0.0450(7) 0.3164(5) -0.1402(4) 0.0389(11) Uani 1 d D .
H1A H -0.0976(7) 0.3178(5) -0.0690(5) 0.047 Uiso 1 calc RD .
H1B H -0.0584(7) 0.3999(6) -0.1453(4) 0.047 Uiso 1 calc RD .

loop_
_atom_type_symbol
_atom_type_description
_atom_type_scat_dispersion_real
_atom_type_scat_dispersion_imag
_atom_type_scat_source
H H 0.0000 0.0000 'International Tables Vol C Tables 4.2.6.8 and 6.1.1.4'
C C 0.0033 0.0016 'International Tables Vol C Tables 4.2.6.8 and 6.1.1.4'
N N 0.0061 0.0033 'International Tables Vol C Tables 4.2.6.8 and 6.1.1.4'
O O 0.0106 0.0060 'International Tables Vol C Tables 4.2.6.8 and 6.1.1.4'
B B 0.0013 0.0007 'International Tables Vol C Tables 4.2.6.8 and 6.1.1.4'
S S 0.1246 0.1234 'International Tables Vol C Tables 4.2.6.8 and 6.1.1.4'
Re Re -1.0185 7.2310 'International Tables Vol C Tables 4.2.6.8 and 6.1.1.4'

loop_
_geom_angle_atom_site_label_1
_geom_angle_atom_site_label_2
_geom_angle_atom_site_label_3
_geom_angle
_geom_angle_site_symmetry_1
_geom_angle_site_symmetry_3
_geom_angle_publ_flag
C3 Re1 C2 88.2(2) . . ?
C3 Re1 C1 89.7(2) . . ?
C2 Re1 C1 87.7(2) . . ?
C3 Re1 N1 175.1(2) . . ?
C2 Re1 N1 93.9(2) . . ?
C1 Re1 N1 94.9(2) . . ?
C3 Re1 N2 97.7(2) . . ?
C2 Re1 N2 94.1(2) . . ?
C1 Re1 N2 172.4(2) . . ?
N1 Re1 N2 77.71(13) . . ?
C3 Re1 S1 92.79(14) . . ?
C2 Re1 S1 177.32(14) . . ?
C1 Re1 S1 94.82(13) . . ?
N1 Re1 S1 84.98(9) . . ?
N2 Re1 S1 83.27(9) . . ?
C3 Re1 B1 127.76(15) . . ?
C2 Re1 B1 139.8(2) . . ?
C1 Re1 B1 76.69(15) . . ?
N1 Re1 B1 51.96(11) . . ?
N2 Re1 B1 97.36(11) . . ?
S1 Re1 B1 40.35(6) . . ?
C4 S1 Re1 102.95(13) . . ?
C12 N1 Re1 109.6(3) . . ?
C13 N2 Re1 110.8(3) . . ?
C4 N3 C5 107.9(4) . . ?
C4 N3 B1 128.6(4) . . ?
C5 N3 B1 123.3(4) . . ?
C4 N4 C6 108.0(4) . . ?
C4 N4 C7 126.4(4) . . ?
C6 N4 C7 125.7(4) . . ?
C8 N5 C9 107.9(4) . . ?
C8 N5 B1 128.2(4) . . ?
C9 N5 B1 123.9(4) . . ?
C8 N6 C10 109.1(4) . . ?
C8 N6 C11 125.8(4) . . ?
C10 N6 C11 125.1(4) . . ?
O1 C1 Re1 179.7(5) . . ?
O2 C2 Re1 175.6(4) . . ?
O3 C3 Re1 179.7(4) . . ?
N3 C4 N4 108.2(4) . . ?
N3 C4 S1 127.6(3) . . ?
N4 C4 S1 124.1(3) . . ?
C6 C5 N3 108.7(4) . . ?
C5 C6 N4 107.2(4) . . ?
N5 C8 N6 107.3(4) . . ?
N5 C8 S2 128.0(3) . . ?
N6 C8 S2 124.7(3) . . ?
C10 C9 N5 108.7(4) . . ?
C9 C10 N6 107.0(4) . . ?
N1 C12 C13 109.7(4) . . ?
N2 C13 C12 109.1(4) . . ?
N5 B1 N3 108.1(4) . . ?
N5 B1 Re1 124.5(3) . . ?
N3 B1 Re1 57.2(2) . . ?

loop_
_geom_bond_atom_site_label_1
_geom_bond_atom_site_label_2
_geom_bond_distance
_geom_bond_site_symmetry_2
_geom_bond_publ_flag
Re1 C3 1.891(5) . ?
Re1 C2 1.900(4) . ?
Re1 C1 1.910(5) . ?
Re1 N1 2.206(4) . ?
Re1 N2 2.223(3) . ?
Re1 S1 2.5502(12) . ?
Re1 B1 4.899(5) . ?
S1 C4 1.731(4) . ?
S2 C8 1.702(4) . ?
O1 C1 1.145(6) . ?
O2 C2 1.153(6) . ?
O3 C3 1.158(6) . ?
N1 C12 1.476(6) . ?
N2 C13 1.472(5) . ?
N3 C4 1.342(5) . ?
N3 C5 1.379(6) . ?
N3 B1 1.571(7) . ?
N4 C4 1.356(6) . ?
N4 C6 1.387(6) . ?
N4 C7 1.439(6) . ?
N5 C8 1.353(5) . ?
N5 C9 1.379(6) . ?
N5 B1 1.552(6) . ?
N6 C8 1.354(5) . ?
N6 C10 1.374(6) . ?
N6 C11 1.453(6) . ?
C5 C6 1.333(8) . ?
C9 C10 1.337(7) . ?
C12 C13 1.495(7) . ?
